data_4502743
loop_
_publ_author_name
'Wang, Suna'
'Yun, Ruirui'
'Peng, Yanqiang'
'Zhang, Qingfu'
'Lu, Jing'
'Dou, Jianmin'
'Bai, Junfeng'
'Li, Dacheng'
'Wang, Daqi'

_publ_section_title
;
 A Series of Four-Connected Entangled Metal--Organic Frameworks Assembled
 from Pamoic Acid and Pyridine-Containing Ligands: Interpenetrating,
 Self-Penetrating, and Supramolecular Isomerism
;
_journal_issue 1
_journal_name_full 'Crystal Growth &amp; Design'
_journal_page_first 79
_journal_paper_doi 10.1021/cg2008057
_journal_volume 12
_journal_year 2012
_chemical_formula_sum 'C140 H122 Cd4 N8 O33'
_chemical_formula_weight 2894.06
_chemical_name_systematic
; 
 ? 
;
_space_group_IT_number 15
_symmetry_cell_setting monoclinic
_symmetry_space_group_name_Hall '-C 2yc'
_symmetry_space_group_name_H-M 'C 1 2/c 1'
_atom_sites_solution_hydrogens geom
_atom_sites_solution_primary direct
_atom_sites_solution_secondary difmap
_audit_creation_method SHELXL-97
_cell_angle_alpha 90.00
_cell_angle_beta 107.745(2)
_cell_angle_gamma 90.00
_cell_formula_units_Z 2
_cell_length_a 25.102(2)
_cell_length_b 13.6985(12)
_cell_length_c 20.929(2)
_cell_measurement_reflns_used 1842
_cell_measurement_temperature 298(2)
_cell_measurement_theta_max 25.36
_cell_measurement_theta_min 2.45
_cell_volume 6854.2(10)
_computing_cell_refinement SMART
_computing_data_collection 'SMART (Bruker, 2000)'
_computing_data_reduction 'SAINT (Bruker, 2000)'
_computing_molecular_graphics SHELXTL
_computing_publication_material SHELXTL
_computing_structure_refinement SHELXTL
_computing_structure_solution 'SHELXTL (Bruker, 2000)'
_diffrn_ambient_temperature 298(2)
_diffrn_measured_fraction_theta_full 0.989
_diffrn_measured_fraction_theta_max 0.989
_diffrn_measurement_device_type 'Bruker Smart Apex CCD'
_diffrn_measurement_method 'phi and omega scans'
_diffrn_radiation_monochromator graphite
_diffrn_radiation_source 'fine-focus sealed tube'
_diffrn_radiation_type MoK\a
_diffrn_radiation_wavelength 0.71073
_diffrn_reflns_av_R_equivalents 0.0812
_diffrn_reflns_av_sigmaI/netI 0.1520
_diffrn_reflns_limit_h_max 29
_diffrn_reflns_limit_h_min -29
_diffrn_reflns_limit_k_max 16
_diffrn_reflns_limit_k_min -15
_diffrn_reflns_limit_l_max 13
_diffrn_reflns_limit_l_min -24
_diffrn_reflns_number 16249
_diffrn_reflns_theta_full 25.02
_diffrn_reflns_theta_max 25.02
_diffrn_reflns_theta_min 1.86
_exptl_absorpt_coefficient_mu 0.690
_exptl_absorpt_correction_T_max 0.8
_exptl_absorpt_correction_T_min 0.7
_exptl_absorpt_correction_type multi-scan
_exptl_absorpt_process_details '(SADABS; Bruker, 2000)'
_exptl_crystal_colour colorless
_exptl_crystal_density_diffrn 1.402
_exptl_crystal_density_method 'not measured'
_exptl_crystal_description block
_exptl_crystal_F_000 2948
_exptl_crystal_size_max 0.30
_exptl_crystal_size_mid 0.28
_exptl_crystal_size_min 0.25
_refine_diff_density_max 0.795
_refine_diff_density_min -0.665
_refine_diff_density_rms 0.136
_refine_ls_extinction_coef 0.0024(3)
_refine_ls_extinction_expression Fc^*^=kFc[1+0.001xFc^2^\l^3^/sin(2\q)]^-1/4^
_refine_ls_extinction_method SHELXL
_refine_ls_goodness_of_fit_ref 1.058
_refine_ls_hydrogen_treatment constr
_refine_ls_matrix_type full
_refine_ls_number_parameters 436
_refine_ls_number_reflns 5982
_refine_ls_number_restraints 0
_refine_ls_restrained_S_all 1.058
_refine_ls_R_factor_all 0.1841
_refine_ls_R_factor_gt 0.0911
_refine_ls_shift/su_max 0.001
_refine_ls_shift/su_mean 0.000
_refine_ls_structure_factor_coef Fsqd
_refine_ls_weighting_details 'calc w=1/[\s^2^(Fo^2^)+(0.0933P)^2^+0.0000P] where P=(Fo^2^+2Fc^2^)/3'
_refine_ls_weighting_scheme calc
_refine_ls_wR_factor_gt 0.2090
_refine_ls_wR_factor_ref 0.2384
_reflns_number_gt 2569
_reflns_number_total 5982
_reflns_threshold_expression >2sigma(I)
_cod_data_source_file cg2008057_si_005.cif
_cod_data_source_block 090723f
_cod_original_cell_volume 6854.4(11)
_cod_original_sg_symbol_H-M 'C 2/c'
_cod_database_code 4502743

loop_
_symmetry_equiv_pos_as_xyz
'x, y, z'
'-x, y, -z+1/2'
'x+1/2, y+1/2, z'
'-x+1/2, y+1/2, -z+1/2'
'-x, -y, -z'
'x, -y, z-1/2'
'-x+1/2, -y+1/2, -z'
'x+1/2, -y+1/2, z-1/2'

loop_
_atom_site_label
_atom_site_type_symbol
_atom_site_fract_x
_atom_site_fract_y
_atom_site_fract_z
_atom_site_U_iso_or_equiv
_atom_site_adp_type
_atom_site_occupancy
_atom_site_symmetry_multiplicity
_atom_site_calc_flag
_atom_site_refinement_flags
Cd1 Cd 0.0000 0.70690(8) 0.7500 0.0645(4) Uani 1 2 d S
Cd2 Cd 0.51025(5) 0.49963(9) 0.53494(7) 0.0649(5) Uani 0.50 1 d P
N1 N 0.0712(3) 0.7139(6) 0.8504(4) 0.065(2) Uani 1 1 d .
N2 N 0.5116(4) 0.6652(6) 0.5021(6) 0.088(3) Uani 1 1 d .
O1 O 0.0448(3) 0.5748(5) 0.7158(3) 0.085(2) Uani 1 1 d .
O2 O 0.0820(3) 0.7174(6) 0.7021(3) 0.084(2) Uani 1 1 d .
O3 O 0.1638(2) 0.7241(5) 0.6562(3) 0.0790(19) Uani 1 1 d .
H3 H 0.1348 0.7418 0.6631 0.118 Uiso 1 1 calc R
O4 O 0.4016(3) 0.5179(5) 0.4569(5) 0.093(2) Uani 1 1 d .
O5 O 0.4327(3) 0.5319(5) 0.5671(5) 0.093(2) Uani 1 1 d .
O6 O 0.3649(3) 0.5807(5) 0.6299(4) 0.090(2) Uani 1 1 d .
H6 H 0.3939 0.5648 0.6225 0.135 Uiso 1 1 calc R
O7 O 0.0000 0.8808(8) 0.7500 0.131(5) Uani 1 2 d S
H7 H 0.0147 0.9170 0.7270 0.157 Uiso 1 1 d R
O8 O 0.5446(8) 0.4858(14) 0.6761(11) 0.178(10) Uani 0.50 1 d P
H8D H 0.5235 0.5313 0.6550 0.213 Uiso 0.50 1 d PR
H8C H 0.5780 0.5060 0.6846 0.213 Uiso 0.50 1 d PR
O9 O 1.0000 0.615(2) 0.2500 0.193(14) Uani 0.50 2 d SP
H9 H 0.9796 0.5784 0.2655 0.232 Uiso 0.50 1 d PR
O10 O 1.0000 0.9069(19) 0.2500 0.351(17) Uani 1 2 d S
H10 H 0.9757 0.9437 0.2238 0.421 Uiso 1 1 d R
O11 O 0.6535(9) 0.5450(16) 0.6779(11) 0.180(9) Uani 0.50 1 d P
H11A H 0.6349 0.5785 0.6443 0.217 Uiso 0.50 1 d PR
H11B H 0.6532 0.4888 0.6606 0.217 Uiso 0.50 1 d PR
C1 C 0.0819(4) 0.6246(10) 0.7025(5) 0.073(3) Uani 1 1 d .
C2 C 0.2168(4) 0.5798(8) 0.6565(5) 0.068(3) Uani 1 1 d .
C3 C 0.1704(4) 0.6266(8) 0.6666(4) 0.065(3) Uani 1 1 d .
C4 C 0.1310(4) 0.5739(8) 0.6876(4) 0.065(3) Uani 1 1 d .
C5 C 0.1373(4) 0.4781(9) 0.6980(5) 0.074(3) Uani 1 1 d .
H5 H 0.1104 0.4438 0.7110 0.089 Uiso 1 1 calc R
C6 C 0.1835(4) 0.4274(8) 0.6901(5) 0.069(3) Uani 1 1 d .
C7 C 0.2241(4) 0.4812(8) 0.6709(5) 0.068(3) Uani 1 1 d .
C8 C 0.2742(4) 0.4288(8) 0.6697(5) 0.074(3) Uani 1 1 d .
H8 H 0.3023 0.4620 0.6584 0.089 Uiso 1 1 calc R
C9 C 0.2806(5) 0.3318(9) 0.6848(5) 0.082(3) Uani 1 1 d .
H9A H 0.3136 0.3002 0.6855 0.098 Uiso 1 1 calc R
C10 C 0.2369(5) 0.2784(9) 0.6994(5) 0.090(3) Uani 1 1 d .
H10A H 0.2406 0.2116 0.7074 0.108 Uiso 1 1 calc R
C11 C 0.1905(5) 0.3244(9) 0.7018(5) 0.082(3) Uani 1 1 d .
H11 H 0.1622 0.2888 0.7112 0.098 Uiso 1 1 calc R
C12 C 0.2594(4) 0.6408(7) 0.6356(5) 0.069(3) Uani 1 1 d .
H12A H 0.2948 0.6372 0.6711 0.083 Uiso 1 1 calc R
H12B H 0.2472 0.7084 0.6323 0.083 Uiso 1 1 calc R
C13 C 0.2942(4) 0.5699(7) 0.4502(6) 0.078(3) Uani 1 1 d .
H13 H 0.3020 0.5536 0.4109 0.093 Uiso 1 1 calc R
C14 C 0.3351(4) 0.5648(7) 0.5090(6) 0.071(3) Uani 1 1 d .
C15 C 0.3224(4) 0.5869(7) 0.5703(5) 0.073(3) Uani 1 1 d .
C16 C 0.2697(4) 0.6127(7) 0.5696(5) 0.064(2) Uani 1 1 d .
C17 C 0.2282(4) 0.6233(7) 0.5085(5) 0.065(2) Uani 1 1 d .
C18 C 0.2395(4) 0.5997(7) 0.4469(5) 0.069(3) Uani 1 1 d .
C19 C 0.1984(5) 0.6090(7) 0.3868(6) 0.081(3) Uani 1 1 d .
H19 H 0.2069 0.5953 0.3475 0.097 Uiso 1 1 calc R
C20 C 0.1461(5) 0.6374(8) 0.3824(6) 0.089(3) Uani 1 1 d .
H20 H 0.1182 0.6376 0.3412 0.107 Uiso 1 1 calc R
C21 C 0.1345(4) 0.6665(8) 0.4408(6) 0.082(3) Uani 1 1 d .
H21 H 0.0994 0.6919 0.4375 0.098 Uiso 1 1 calc R
C22 C 0.1731(4) 0.6587(7) 0.5024(5) 0.073(3) Uani 1 1 d .
H22 H 0.1637 0.6763 0.5406 0.088 Uiso 1 1 calc R
C23 C 0.3950(5) 0.5339(8) 0.5108(8) 0.076(3) Uani 1 1 d .
C24 C 0.1009(4) 0.6329(8) 0.8742(5) 0.078(3) Uani 1 1 d .
H24 H 0.0870 0.5730 0.8555 0.093 Uiso 1 1 calc R
C25 C 0.1524(4) 0.6346(8) 0.9265(5) 0.079(3) Uani 1 1 d .
H25 H 0.1722 0.5770 0.9403 0.095 Uiso 1 1 calc R
C26 C 0.1728(4) 0.7198(8) 0.9560(5) 0.069(3) Uani 1 1 d .
C27 C 0.1418(4) 0.8038(8) 0.9339(5) 0.077(3) Uani 1 1 d .
H27 H 0.1542 0.8638 0.9537 0.092 Uiso 1 1 calc R
C28 C 0.0916(4) 0.7972(8) 0.8816(5) 0.073(3) Uani 1 1 d .
H28 H 0.0711 0.8542 0.8676 0.088 Uiso 1 1 calc R
C29 C 0.2277(4) 0.7237(8) 1.0104(5) 0.088(3) Uani 1 1 d .
H29A H 0.2402 0.6577 1.0236 0.106 Uiso 1 1 calc R
H29B H 0.2225 0.7563 1.0492 0.106 Uiso 1 1 calc R
C30 C 0.4698(5) 0.7169(8) 0.4653(6) 0.089(3) Uani 1 1 d .
H30 H 0.4381 0.6851 0.4386 0.107 Uiso 1 1 calc R
C31 C 0.4716(5) 0.8172(7) 0.4651(6) 0.090(3) Uani 1 1 d .
H31 H 0.4416 0.8530 0.4382 0.109 Uiso 1 1 calc R
C32 C 0.5177(5) 0.8631(7) 0.5046(6) 0.080(3) Uani 1 1 d .
C33 C 0.5613(5) 0.8087(8) 0.5403(6) 0.091(4) Uani 1 1 d .
H33 H 0.5939 0.8386 0.5664 0.110 Uiso 1 1 calc R
C34 C 0.5571(5) 0.7081(9) 0.5378(7) 0.099(4) Uani 1 1 d .
H34 H 0.5874 0.6705 0.5620 0.119 Uiso 1 1 calc R
C35 C 0.5239(5) 0.9726(8) 0.5058(7) 0.114(5) Uani 1 1 d .
H35A H 0.5491 0.9910 0.5493 0.137 Uiso 1 1 calc R
H35B H 0.5419 0.9904 0.4725 0.137 Uiso 1 1 calc R

loop_
_atom_site_aniso_label
_atom_site_aniso_U_11
_atom_site_aniso_U_22
_atom_site_aniso_U_33
_atom_site_aniso_U_23
_atom_site_aniso_U_13
_atom_site_aniso_U_12
Cd1 0.0400(5) 0.0922(9) 0.0572(7) 0.000 0.0089(4) 0.000
Cd2 0.0559(9) 0.0445(8) 0.1044(11) 0.0035(9) 0.0393(9) 0.0040(7)
N1 0.051(4) 0.075(6) 0.071(5) -0.010(5) 0.022(4) 0.000(4)
N2 0.084(7) 0.052(6) 0.146(9) -0.001(6) 0.060(6) 0.001(5)
O1 0.060(4) 0.114(6) 0.090(5) -0.006(4) 0.037(4) -0.007(4)
O2 0.070(4) 0.104(6) 0.084(5) -0.006(4) 0.033(4) 0.011(4)
O3 0.061(4) 0.091(6) 0.089(5) -0.013(4) 0.029(3) 0.010(4)
O4 0.090(5) 0.072(5) 0.139(8) 0.004(5) 0.068(5) 0.005(4)
O5 0.070(5) 0.082(5) 0.136(7) 0.010(5) 0.046(5) 0.009(4)
O6 0.056(4) 0.111(6) 0.103(6) 0.016(4) 0.023(4) 0.004(4)
O7 0.132(10) 0.109(10) 0.109(9) 0.000 -0.026(7) 0.000
O8 0.112(14) 0.154(19) 0.23(2) 0.094(16) -0.006(15) 0.001(13)
O9 0.088(18) 0.21(4) 0.26(4) 0.000 0.03(2) 0.000
O10 0.32(3) 0.32(4) 0.30(3) 0.000 -0.08(3) 0.000
O11 0.17(2) 0.161(19) 0.17(2) 0.006(16) 0.005(16) 0.023(16)
C1 0.057(6) 0.099(9) 0.062(7) -0.013(6) 0.017(5) 0.001(7)
C2 0.060(6) 0.085(8) 0.059(6) 0.004(5) 0.019(5) 0.008(6)
C3 0.057(6) 0.084(8) 0.060(6) 0.001(5) 0.025(5) 0.009(6)
C4 0.052(6) 0.089(8) 0.061(6) -0.003(5) 0.025(5) 0.006(6)
C5 0.062(6) 0.099(9) 0.067(7) 0.004(6) 0.026(5) 0.003(6)
C6 0.066(6) 0.087(8) 0.057(6) 0.008(5) 0.023(5) 0.008(6)
C7 0.063(6) 0.086(8) 0.056(6) 0.002(5) 0.020(5) 0.012(6)
C8 0.065(6) 0.090(8) 0.069(7) 0.011(6) 0.025(5) 0.013(6)
C9 0.078(7) 0.100(9) 0.067(7) 0.007(6) 0.020(6) 0.016(7)
C10 0.096(9) 0.100(9) 0.072(8) 0.014(6) 0.024(6) 0.012(8)
C11 0.077(7) 0.099(10) 0.071(7) 0.004(6) 0.027(6) 0.002(7)
C12 0.060(6) 0.082(7) 0.067(7) 0.001(5) 0.021(5) 0.006(5)
C13 0.080(7) 0.074(7) 0.091(9) 0.006(6) 0.044(7) 0.006(6)
C14 0.061(6) 0.065(7) 0.097(9) 0.014(6) 0.042(6) 0.005(5)
C15 0.065(7) 0.071(7) 0.085(8) 0.009(6) 0.026(6) 0.006(5)
C16 0.053(6) 0.072(7) 0.072(7) 0.003(5) 0.028(5) 0.010(5)
C17 0.058(6) 0.068(7) 0.073(7) 0.008(5) 0.025(5) 0.005(5)
C18 0.062(6) 0.066(7) 0.079(8) 0.004(5) 0.022(6) 0.004(5)
C19 0.078(7) 0.084(8) 0.083(8) 0.007(6) 0.031(6) 0.009(6)
C20 0.083(8) 0.098(9) 0.083(9) 0.013(7) 0.019(7) 0.014(7)
C21 0.066(7) 0.093(8) 0.084(8) 0.012(6) 0.020(6) 0.019(6)
C22 0.064(6) 0.083(7) 0.075(7) 0.011(6) 0.025(6) 0.010(5)
C23 0.079(8) 0.060(7) 0.110(11) 0.003(7) 0.059(8) -0.007(6)
C24 0.066(6) 0.084(8) 0.072(7) -0.007(6) 0.006(5) 0.001(6)
C25 0.064(6) 0.078(8) 0.078(7) -0.004(6) -0.004(5) 0.012(6)
C26 0.051(5) 0.082(8) 0.062(6) -0.004(6) 0.002(4) 0.002(6)
C27 0.065(6) 0.077(7) 0.072(7) -0.015(6) -0.002(5) -0.003(6)
C28 0.060(6) 0.078(8) 0.077(7) -0.005(6) 0.015(5) 0.011(6)
C29 0.069(7) 0.095(9) 0.079(7) -0.008(6) -0.010(6) 0.004(6)
C30 0.090(8) 0.058(8) 0.125(10) 0.000(7) 0.041(7) -0.015(6)
C31 0.090(8) 0.051(7) 0.124(10) 0.002(6) 0.022(7) -0.010(6)
C32 0.088(8) 0.036(6) 0.117(9) 0.001(6) 0.032(7) 0.004(6)
C33 0.076(7) 0.056(7) 0.136(11) -0.005(7) 0.024(7) 0.000(6)
C34 0.088(9) 0.064(8) 0.142(11) 0.014(7) 0.032(8) 0.006(7)
C35 0.105(10) 0.060(9) 0.164(12) -0.009(8) 0.021(10) -0.012(6)

loop_
_atom_type_symbol
_atom_type_description
_atom_type_scat_dispersion_real
_atom_type_scat_dispersion_imag
_atom_type_scat_source
C C 0.0033 0.0016 'International Tables Vol C Tables 4.2.6.8 and 6.1.1.4'
H H 0.0000 0.0000 'International Tables Vol C Tables 4.2.6.8 and 6.1.1.4'
N N 0.0061 0.0033 'International Tables Vol C Tables 4.2.6.8 and 6.1.1.4'
O O 0.0106 0.0060 'International Tables Vol C Tables 4.2.6.8 and 6.1.1.4'
Cd Cd -0.8075 1.2024 'International Tables Vol C Tables 4.2.6.8 and 6.1.1.4'

loop_
_geom_angle_atom_site_label_1
_geom_angle_atom_site_label_2
_geom_angle_atom_site_label_3
_geom_angle
_geom_angle_site_symmetry_1
_geom_angle_site_symmetry_3
N1 Cd1 N1 175.2(4) 2_556 .
N1 Cd1 O1 93.7(3) 2_556 .
N1 Cd1 O1 90.0(3) . .
N1 Cd1 O1 90.0(3) 2_556 2_556
N1 Cd1 O1 93.7(3) . 2_556
O1 Cd1 O1 79.5(4) . 2_556
N1 Cd1 O7 87.6(2) 2_556 .
N1 Cd1 O7 87.6(2) . .
O1 Cd1 O7 140.26(18) . .
O1 Cd1 O7 140.26(18) 2_556 .
N1 Cd1 O2 97.7(2) 2_556 .
N1 Cd1 O2 82.0(2) . .
O1 Cd1 O2 53.7(2) . .
O1 Cd1 O2 132.8(3) 2_556 .
O7 Cd1 O2 86.76(19) . .
N1 Cd1 O2 82.0(2) 2_556 2_556
N1 Cd1 O2 97.7(2) . 2_556
O1 Cd1 O2 132.8(3) . 2_556
O1 Cd1 O2 53.7(2) 2_556 2_556
O7 Cd1 O2 86.76(18) . 2_556
O2 Cd1 O2 173.5(4) . 2_556
Cd2 Cd2 O4 97.1(3) 5_666 5_666
Cd2 Cd2 O5 103.4(3) 5_666 .
O4 Cd2 O5 158.8(3) 5_666 .
Cd2 Cd2 N2 73.9(3) 5_666 .
O4 Cd2 N2 91.4(3) 5_666 .
O5 Cd2 N2 89.4(3) . .
Cd2 Cd2 N2 72.1(3) 5_666 5_666
O4 Cd2 N2 92.8(3) 5_666 5_666
O5 Cd2 N2 98.4(3) . 5_666
N2 Cd2 N2 146.00(13) . 5_666
Cd2 Cd2 O4 52.4(2) 5_666 .
O4 Cd2 O4 149.55(13) 5_666 .
O5 Cd2 O4 51.3(3) . .
N2 Cd2 O4 80.7(3) . .
N2 Cd2 O4 78.7(3) 5_666 .
Cd2 Cd2 O8 175.0(4) 5_666 .
O4 Cd2 O8 86.1(5) 5_666 .
O5 Cd2 O8 73.8(5) . .
N2 Cd2 O8 109.9(5) . .
N2 Cd2 O8 104.0(5) 5_666 .
O4 Cd2 O8 124.3(5) . .
C28 N1 C24 116.0(8) . .
C28 N1 Cd1 123.6(7) . .
C24 N1 Cd1 119.4(6) . .
C34 N2 C30 120.2(10) . .
C34 N2 Cd2 110.7(8) . .
C30 N2 Cd2 127.6(8) . .
C34 N2 Cd2 133.3(8) . 5_666
C30 N2 Cd2 104.9(8) . 5_666
C1 O1 Cd1 96.0(7) . .
C1 O2 Cd1 86.4(6) . .
C23 O4 Cd2 111.8(8) . 5_666
C23 O4 Cd2 81.6(7) . .
C23 O5 Cd2 101.0(7) . .
O1 C1 O2 123.3(10) . .
O1 C1 C4 119.9(11) . .
O2 C1 C4 116.7(10) . .
C7 C2 C3 118.4(9) . .
C7 C2 C12 122.7(9) . .
C3 C2 C12 118.7(10) . .
O3 C3 C4 119.7(9) . .
O3 C3 C2 119.6(9) . .
C4 C3 C2 120.7(10) . .
C5 C4 C3 120.0(9) . .
C5 C4 C1 118.5(10) . .
C3 C4 C1 121.4(10) . .
C4 C5 C6 122.0(10) . .
C5 C6 C7 117.9(10) . .
C5 C6 C11 122.0(10) . .
C7 C6 C11 120.1(10) . .
C2 C7 C6 120.8(9) . .
C2 C7 C8 122.4(10) . .
C6 C7 C8 116.7(9) . .
C9 C8 C7 121.3(10) . .
C8 C9 C10 120.2(11) . .
C11 C10 C9 120.1(11) . .
C10 C11 C6 121.3(11) . .
C2 C12 C16 116.6(8) . .
C14 C13 C18 121.4(10) . .
C13 C14 C15 119.1(9) . .
C13 C14 C23 120.1(11) . .
C15 C14 C23 120.7(10) . .
C16 C15 O6 120.6(10) . .
C16 C15 C14 121.3(9) . .
O6 C15 C14 118.1(9) . .
C15 C16 C17 119.4(9) . .
C15 C16 C12 119.0(9) . .
C17 C16 C12 121.2(8) . .
C16 C17 C22 123.4(9) . .
C16 C17 C18 120.2(9) . .
C22 C17 C18 116.4(9) . .
C19 C18 C13 121.4(10) . .
C19 C18 C17 120.2(9) . .
C13 C18 C17 118.3(9) . .
C20 C19 C18 122.4(11) . .
C19 C20 C21 118.8(11) . .
C22 C21 C20 121.9(10) . .
C21 C22 C17 120.0(10) . .
O4 C23 O5 126.1(11) . .
O4 C23 C14 115.7(12) . .
O5 C23 C14 118.2(11) . .
N1 C24 C25 123.0(9) . .
C26 C25 C24 119.9(9) . .
C25 C26 C27 118.0(8) . .
C25 C26 C29 120.9(9) . .
C27 C26 C29 121.2(9) . .
C26 C27 C28 119.3(9) . .
N1 C28 C27 123.8(9) . .
C26 C29 C29 113.0(11) . 7_567
N2 C30 C31 121.6(11) . .
C32 C31 C30 118.9(11) . .
C33 C32 C31 118.8(10) . .
C33 C32 C35 118.6(10) . .
C31 C32 C35 122.4(10) . .
C32 C33 C34 119.5(10) . .
N2 C34 C33 121.0(11) . .
C35 C35 C32 117.5(14) 5_676 .

loop_
_geom_bond_atom_site_label_1
_geom_bond_atom_site_label_2
_geom_bond_distance
_geom_bond_site_symmetry_2
Cd1 N1 2.309(7) 2_556
Cd1 N1 2.309(7) .
Cd1 O1 2.354(7) .
Cd1 O1 2.354(7) 2_556
Cd1 O7 2.382(11) .
Cd1 O2 2.553(7) .
Cd1 O2 2.553(6) 2_556
Cd2 Cd2 1.395(3) 5_666
Cd2 O4 2.181(7) 5_666
Cd2 O5 2.290(7) .
Cd2 N2 2.374(9) .
Cd2 N2 2.396(9) 5_666
Cd2 O4 2.731(8) .
Cd2 O8 2.82(2) .
N1 C28 1.336(11) .
N1 C24 1.345(11) .
N2 C34 1.300(13) .
N2 C30 1.304(13) .
N2 Cd2 2.396(9) 5_666
O1 C1 1.253(12) .
O2 C1 1.271(12) .
O3 C3 1.355(11) .
O4 C23 1.210(12) .
O4 Cd2 2.181(7) 5_666
O5 C23 1.267(13) .
O6 C15 1.375(11) .
C1 C4 1.528(13) .
C2 C7 1.384(12) .
C2 C3 1.401(12) .
C2 C12 1.523(13) .
C3 C4 1.398(13) .
C4 C5 1.332(13) .
C5 C6 1.403(13) .
C6 C7 1.412(13) .
C6 C11 1.434(13) .
C7 C8 1.456(12) .
C8 C9 1.364(13) .
C9 C10 1.429(14) .
C10 C11 1.338(14) .
C12 C16 1.530(12) .
C13 C14 1.343(12) .
C13 C18 1.414(13) .
C14 C15 1.446(13) .
C14 C23 1.550(14) .
C15 C16 1.364(12) .
C16 C17 1.388(12) .
C17 C22 1.434(12) .
C17 C18 1.439(13) .
C18 C19 1.369(12) .
C19 C20 1.344(13) .
C20 C21 1.399(14) .
C21 C22 1.360(12) .
C24 C25 1.417(12) .
C25 C26 1.347(12) .
C26 C27 1.388(12) .
C26 C29 1.497(12) .
C27 C28 1.398(12) .
C29 C29 1.50(2) 7_567
C30 C31 1.375(13) .
C31 C32 1.355(14) .
C32 C33 1.346(13) .
C32 C35 1.508(14) .
C33 C34 1.381(13) .
C35 C35 1.37(2) 5_676
